data_7029421
loop_
_publ_author_name
'Yap, Jeanette See Leng'
'Li, Bin Bin'
'Wong, Jonathan'
'Li, Yongxin'
'Pullarkat, Sumod A.'
'Leung, Pak-Hing'

_publ_section_title
;
 Development of a novel chiral palladacycle and its application in
 asymmetric hydrophosphination reaction.
;
_journal_issue 15
_journal_name_full 'Dalton transactions (Cambridge, England : 2003)'
_journal_page_first 5777
_journal_page_last 5784
_journal_paper_doi 10.1039/c4dt00062e
_journal_volume 43
_journal_year 2014
_chemical_formula_sum 'C25.5 H33.5 Cl4 N2 O4 Pd2'
_chemical_formula_weight 786.64
_chemical_name_systematic
; 
 ? 
;
_space_group_IT_number 15
_symmetry_cell_setting monoclinic
_symmetry_space_group_name_Hall '-C 2yc'
_symmetry_space_group_name_H-M 'C 1 2/c 1'
_atom_sites_solution_hydrogens geom
_atom_sites_solution_primary direct
_atom_sites_solution_secondary difmap
_audit_creation_method SHELXL-97
_cell_angle_alpha 90.00
_cell_angle_beta 94.7660(10)
_cell_angle_gamma 90.00
_cell_formula_units_Z 8
_cell_length_a 16.5309(3)
_cell_length_b 25.6674(4)
_cell_length_c 15.1461(3)
_cell_measurement_reflns_used 9995
_cell_measurement_temperature 103(2)
_cell_measurement_theta_max 35.62
_cell_measurement_theta_min 2.98
_cell_volume 6404.3(2)
_computing_cell_refinement 'Bruker SAINT'
_computing_data_collection 'Bruker APEX2'
_computing_data_reduction 'Bruker SAINT'
_computing_molecular_graphics 'Bruker SHELXTL'
_computing_publication_material 'Bruker SHELXTL'
_computing_structure_refinement 'SHELXL-97 (Sheldrick, 2008)'
_computing_structure_solution 'SHELXS-97 (Sheldrick, 2008)'
_diffrn_ambient_temperature 103(2)
_diffrn_measured_fraction_theta_full 0.995
_diffrn_measured_fraction_theta_max 0.995
_diffrn_measurement_device_type 'Bruker APEX-II CCD'
_diffrn_measurement_method '\f and \w scans'
_diffrn_radiation_monochromator graphite
_diffrn_radiation_source 'fine-focus sealed tube'
_diffrn_radiation_type MoK\a
_diffrn_radiation_wavelength 0.71073
_diffrn_reflns_av_R_equivalents 0.0448
_diffrn_reflns_av_sigmaI/netI 0.0479
_diffrn_reflns_limit_h_max 28
_diffrn_reflns_limit_h_min -28
_diffrn_reflns_limit_k_max 43
_diffrn_reflns_limit_k_min -43
_diffrn_reflns_limit_l_max 9
_diffrn_reflns_limit_l_min -25
_diffrn_reflns_number 55693
_diffrn_reflns_theta_full 37.20
_diffrn_reflns_theta_max 37.20
_diffrn_reflns_theta_min 3.85
_exptl_absorpt_coefficient_mu 1.488
_exptl_absorpt_correction_T_max 0.9429
_exptl_absorpt_correction_T_min 0.5874
_exptl_absorpt_correction_type multi-scan
_exptl_absorpt_process_details sadabs
_exptl_crystal_colour yellow
_exptl_crystal_density_diffrn 1.632
_exptl_crystal_density_method 'not measured'
_exptl_crystal_description plate
_exptl_crystal_F_000 3140
_exptl_crystal_size_max 0.40
_exptl_crystal_size_mid 0.24
_exptl_crystal_size_min 0.04
_refine_diff_density_max 0.912
_refine_diff_density_min -1.181
_refine_diff_density_rms 0.134
_refine_ls_extinction_method none
_refine_ls_goodness_of_fit_ref 1.024
_refine_ls_hydrogen_treatment constr
_refine_ls_matrix_type full
_refine_ls_number_parameters 388
_refine_ls_number_reflns 16434
_refine_ls_number_restraints 77
_refine_ls_restrained_S_all 1.028
_refine_ls_R_factor_all 0.0596
_refine_ls_R_factor_gt 0.0347
_refine_ls_shift/su_max 0.002
_refine_ls_shift/su_mean 0.000
_refine_ls_structure_factor_coef Fsqd
_refine_ls_weighting_details 'calc w=1/[\s^2^(Fo^2^)+(0.0334P)^2^+9.2558P] where P=(Fo^2^+2Fc^2^)/3'
_refine_ls_weighting_scheme calc
_refine_ls_wR_factor_gt 0.0761
_refine_ls_wR_factor_ref 0.0875
_reflns_number_gt 12071
_reflns_number_total 16434
_reflns_threshold_expression >2sigma(I)
_cod_data_source_file c4dt00062e2.cif
_cod_data_source_block 7
_cod_depositor_comments
;
The following automatic conversions were performed:

'_symmetry_cell_setting' value 'Monoclinic' changed to 'monoclinic'
according to
/usr/data/users/saulius/crontab/automatic-downloads/current/RSC/lib/dictionaries/cif_core.dic
dictionary named 'cif_core.dic' version 2.4.2 from 2011-04-26.

Automatic conversion script
Id: cif_fix_values 2281 2013-09-26 08:29:07Z andrius 
;
_cod_original_sg_symbol_H-M C2/c
_cod_original_formula_sum 'C25.50 H33.50 Cl4 N2 O4 Pd2'
_cod_database_code 7029421

loop_
_symmetry_equiv_pos_as_xyz
'x, y, z'
'-x, y, -z+1/2'
'x+1/2, y+1/2, z'
'-x+1/2, y+1/2, -z+1/2'
'-x, -y, -z'
'x, -y, z-1/2'
'-x+1/2, -y+1/2, -z'
'x+1/2, -y+1/2, z-1/2'

loop_
_atom_site_label
_atom_site_type_symbol
_atom_site_fract_x
_atom_site_fract_y
_atom_site_fract_z
_atom_site_U_iso_or_equiv
_atom_site_adp_type
_atom_site_occupancy
_atom_site_symmetry_multiplicity
_atom_site_calc_flag
_atom_site_refinement_flags
_atom_site_disorder_assembly
_atom_site_disorder_group
Pd1 Pd 0.349553(8) 0.069658(5) 0.364097(10) 0.01500(3) Uani 1 1 d . . .
Pd2 Pd 0.226685(8) 0.058007(5) 0.512075(10) 0.01451(3) Uani 1 1 d . . .
C1 C 0.38029(12) 0.14264(8) 0.33810(14) 0.0191(3) Uani 1 1 d . . .
C2 C 0.41543(13) 0.18241(8) 0.39184(16) 0.0243(4) Uani 1 1 d . . .
C3 C 0.42905(14) 0.23208(9) 0.36011(19) 0.0307(5) Uani 1 1 d . . .
H3 H 0.4533 0.2578 0.3989 0.037 Uiso 1 1 calc R . .
C4 C 0.40757(16) 0.24440(9) 0.2726(2) 0.0337(5) Uani 1 1 d . . .
H4 H 0.4157 0.2786 0.2509 0.040 Uiso 1 1 calc R . .
C5 C 0.37379(15) 0.20571(9) 0.21687(18) 0.0289(5) Uani 1 1 d . . .
C6 C 0.36023(12) 0.15607(8) 0.24838(15) 0.0219(4) Uani 1 1 d . . .
C7 C 0.32693(13) 0.11249(8) 0.18955(14) 0.0211(4) Uani 1 1 d . . .
H7 H 0.2898 0.1272 0.1403 0.025 Uiso 1 1 calc R . .
C8 C 0.39600(14) 0.08312(9) 0.15060(15) 0.0257(4) Uani 1 1 d . . .
H8A H 0.4308 0.0670 0.1986 0.039 Uiso 1 1 calc R . .
H8B H 0.4281 0.1075 0.1180 0.039 Uiso 1 1 calc R . .
H8C H 0.3734 0.0560 0.1102 0.039 Uiso 1 1 calc R . .
C9 C 0.25679(13) 0.02859(8) 0.20266(14) 0.0214(4) Uani 1 1 d . . .
H9A H 0.2168 0.0103 0.2355 0.032 Uiso 1 1 calc R . .
H9B H 0.3054 0.0069 0.2007 0.032 Uiso 1 1 calc R . .
H9C H 0.2335 0.0355 0.1422 0.032 Uiso 1 1 calc R . .
C10 C 0.20209(12) 0.10622(9) 0.26347(15) 0.0223(4) Uani 1 1 d . . .
H10A H 0.1672 0.1081 0.2080 0.034 Uiso 1 1 calc R . .
H10B H 0.2145 0.1416 0.2850 0.034 Uiso 1 1 calc R . .
H10C H 0.1740 0.0871 0.3078 0.034 Uiso 1 1 calc R . .
C11 C 0.28310(11) -0.03634(7) 0.42480(13) 0.0163(3) Uani 1 1 d . . .
C12 C 0.28625(14) -0.09516(8) 0.41702(16) 0.0239(4) Uani 1 1 d . . .
H12A H 0.3022 -0.1047 0.3583 0.036 Uiso 1 1 calc R . .
H12B H 0.2326 -0.1097 0.4251 0.036 Uiso 1 1 calc R . .
H12C H 0.3260 -0.1091 0.4626 0.036 Uiso 1 1 calc R . .
C13 C 0.41424(12) 0.05582(8) 0.54902(14) 0.0186(3) Uani 1 1 d . . .
C14 C 0.48474(13) 0.05031(10) 0.61779(16) 0.0279(4) Uani 1 1 d . . .
H14A H 0.5176 0.0821 0.6193 0.042 Uiso 1 1 calc R . .
H14B H 0.5182 0.0206 0.6029 0.042 Uiso 1 1 calc R . .
H14C H 0.4644 0.0446 0.6760 0.042 Uiso 1 1 calc R . .
C15 C 0.26436(13) 0.15091(9) 0.62840(17) 0.0275(5) Uani 1 1 d . . .
H15A H 0.3156 0.1586 0.6028 0.041 Uiso 1 1 calc R . .
H15B H 0.2735 0.1241 0.6741 0.041 Uiso 1 1 calc R . .
H15C H 0.2440 0.1826 0.6549 0.041 Uiso 1 1 calc R . .
C16 C 0.20055(13) 0.17061(8) 0.48402(15) 0.0232(4) Uani 1 1 d . . .
H16A H 0.1909 0.2055 0.5074 0.035 Uiso 1 1 calc R . .
H16B H 0.1564 0.1614 0.4396 0.035 Uiso 1 1 calc R . .
H16C H 0.2522 0.1704 0.4567 0.035 Uiso 1 1 calc R . .
C17 C 0.12097(11) 0.12859(7) 0.59183(13) 0.0166(3) Uani 1 1 d . . .
H17 H 0.0984 0.1645 0.5969 0.020 Uiso 1 1 calc R . .
C18 C 0.12175(14) 0.10131(9) 0.68161(14) 0.0232(4) Uani 1 1 d . . .
H18A H 0.0658 0.0945 0.6954 0.035 Uiso 1 1 calc R . .
H18B H 0.1486 0.1237 0.7276 0.035 Uiso 1 1 calc R . .
H18C H 0.1513 0.0683 0.6794 0.035 Uiso 1 1 calc R . .
C19 C 0.06857(11) 0.09847(7) 0.52366(13) 0.0149(3) Uani 1 1 d . . .
C20 C 0.10831(11) 0.06070(7) 0.47448(13) 0.0145(3) Uani 1 1 d . . .
C21 C 0.05882(11) 0.03276(7) 0.41262(12) 0.0155(3) Uani 1 1 d . . .
C22 C -0.02498(12) 0.03943(8) 0.40053(13) 0.0186(3) Uani 1 1 d . . .
H22 H -0.0562 0.0193 0.3576 0.022 Uiso 1 1 calc R . .
C23 C -0.06280(12) 0.07565(8) 0.45139(14) 0.0197(3) Uani 1 1 d . . .
H23 H -0.1201 0.0801 0.4450 0.024 Uiso 1 1 calc R . .
C24 C -0.01480(11) 0.10511(7) 0.51152(14) 0.0176(3) Uani 1 1 d . . .
C25 C 0.6371(13) 0.2244(7) 0.6627(11) 0.074(5) Uani 0.25 1 d PDU A -1
H25A H 0.6922 0.2305 0.6896 0.111 Uiso 0.25 1 calc PR A -1
H25B H 0.6397 0.2072 0.6052 0.111 Uiso 0.25 1 calc PR A -1
H25C H 0.6077 0.2021 0.7017 0.111 Uiso 0.25 1 calc PR A -1
C26 C 0.5950(13) 0.2739(6) 0.6501(12) 0.087(6) Uani 0.25 1 d PDU A -1
H26A H 0.5611 0.2716 0.5932 0.104 Uiso 0.25 1 calc PR A -1
H26B H 0.6368 0.3007 0.6425 0.104 Uiso 0.25 1 calc PR A -1
C27 C 0.5434(12) 0.2935(7) 0.7157(15) 0.103(6) Uani 0.25 1 d PDU A -1
H27A H 0.5139 0.3243 0.6901 0.124 Uiso 0.25 1 calc PR A -1
H27B H 0.5790 0.3059 0.7673 0.124 Uiso 0.25 1 calc PR A -1
C28 C 0.4791(12) 0.2552(8) 0.7511(15) 0.093(6) Uani 0.25 1 d PDU A -1
H28A H 0.4335 0.2500 0.7052 0.112 Uiso 0.25 1 calc PR A -1
H28B H 0.5044 0.2209 0.7652 0.112 Uiso 0.25 1 calc PR A -1
C29 C 0.4474(8) 0.2791(7) 0.8349(9) 0.054(4) Uani 0.25 1 d PDU A -1
H29A H 0.4439 0.3174 0.8285 0.065 Uiso 0.25 1 calc PR A -1
H29B H 0.4856 0.2711 0.8870 0.065 Uiso 0.25 1 calc PR A -1
C30 C 0.3610(9) 0.2562(9) 0.8495(14) 0.073(5) Uani 0.25 1 d PDU A -1
H30A H 0.3305 0.2507 0.7919 0.109 Uiso 0.25 1 calc PR A -1
H30B H 0.3315 0.2807 0.8846 0.109 Uiso 0.25 1 calc PR A -1
H30C H 0.3672 0.2229 0.8809 0.109 Uiso 0.25 1 calc PR A -1
Cl1 Cl 0.44518(4) 0.17396(2) 0.50422(4) 0.03166(12) Uani 1 1 d . . .
Cl2 Cl 0.35056(5) 0.22088(3) 0.10557(5) 0.04426(17) Uani 1 1 d . . .
Cl3 Cl 0.09779(3) -0.014435(18) 0.34423(3) 0.01940(8) Uani 1 1 d . . .
Cl4 Cl -0.06292(3) 0.15167(2) 0.57342(4) 0.02521(10) Uani 1 1 d . . .
N1 N 0.27896(10) 0.07880(7) 0.24757(11) 0.0177(3) Uani 1 1 d . . .
N2 N 0.20386(10) 0.13193(7) 0.55786(11) 0.0179(3) Uani 1 1 d . . .
O1 O 0.32102(9) -0.01028(5) 0.37211(10) 0.0188(3) Uani 1 1 d . . .
O2 O 0.24104(9) -0.01881(5) 0.48426(10) 0.0190(3) Uani 1 1 d . . .
O3 O 0.43166(9) 0.05915(6) 0.46952(10) 0.0212(3) Uani 1 1 d . . .
O4 O 0.34456(9) 0.05733(6) 0.57572(10) 0.0209(3) Uani 1 1 d . . .

loop_
_atom_site_aniso_label
_atom_site_aniso_U_11
_atom_site_aniso_U_22
_atom_site_aniso_U_33
_atom_site_aniso_U_23
_atom_site_aniso_U_13
_atom_site_aniso_U_12
Pd1 0.01362(6) 0.01497(6) 0.01657(6) -0.00128(5) 0.00218(4) -0.00157(4)
Pd2 0.01216(5) 0.01535(6) 0.01613(6) -0.00169(4) 0.00185(4) 0.00030(4)
C1 0.0160(8) 0.0160(8) 0.0261(10) -0.0026(7) 0.0061(7) -0.0022(6)
C2 0.0205(9) 0.0197(9) 0.0338(12) -0.0057(8) 0.0077(8) -0.0027(7)
C3 0.0243(10) 0.0200(10) 0.0491(15) -0.0071(9) 0.0116(10) -0.0043(8)
C4 0.0339(12) 0.0168(9) 0.0520(16) 0.0025(9) 0.0135(11) -0.0033(8)
C5 0.0277(11) 0.0225(10) 0.0377(13) 0.0072(9) 0.0094(9) -0.0009(8)
C6 0.0194(9) 0.0178(8) 0.0292(11) 0.0020(7) 0.0065(8) -0.0015(6)
C7 0.0201(8) 0.0209(9) 0.0230(10) 0.0037(7) 0.0061(7) -0.0016(7)
C8 0.0239(10) 0.0295(11) 0.0247(10) -0.0016(8) 0.0081(8) -0.0014(8)
C9 0.0237(9) 0.0224(9) 0.0180(9) -0.0024(7) 0.0014(7) -0.0042(7)
C10 0.0167(8) 0.0271(10) 0.0235(10) 0.0004(8) 0.0031(7) 0.0008(7)
C11 0.0152(7) 0.0149(8) 0.0184(8) -0.0013(6) -0.0008(6) 0.0008(6)
C12 0.0274(10) 0.0151(8) 0.0301(11) -0.0018(7) 0.0072(8) -0.0003(7)
C13 0.0146(7) 0.0197(8) 0.0211(9) -0.0033(7) -0.0003(6) 0.0013(6)
C14 0.0175(9) 0.0381(12) 0.0268(11) -0.0055(9) -0.0057(8) 0.0030(8)
C15 0.0198(9) 0.0295(11) 0.0330(12) -0.0123(9) 0.0002(8) -0.0036(8)
C16 0.0240(9) 0.0171(8) 0.0293(11) -0.0003(7) 0.0078(8) -0.0036(7)
C17 0.0154(7) 0.0148(7) 0.0199(9) -0.0035(6) 0.0034(6) -0.0002(6)
C18 0.0258(10) 0.0247(10) 0.0195(9) -0.0028(7) 0.0045(8) 0.0000(8)
C19 0.0137(7) 0.0131(7) 0.0182(8) 0.0003(6) 0.0028(6) -0.0002(5)
C20 0.0135(7) 0.0133(7) 0.0169(8) 0.0004(6) 0.0032(6) 0.0000(5)
C21 0.0167(7) 0.0142(7) 0.0158(8) -0.0015(6) 0.0033(6) -0.0016(6)
C22 0.0159(8) 0.0202(8) 0.0195(9) -0.0020(7) 0.0005(6) -0.0030(6)
C23 0.0131(7) 0.0207(9) 0.0251(10) -0.0010(7) 0.0001(7) -0.0002(6)
C24 0.0139(7) 0.0161(8) 0.0229(9) -0.0012(6) 0.0030(6) 0.0005(6)
C25 0.113(12) 0.049(8) 0.052(8) -0.014(7) -0.033(8) 0.026(8)
C26 0.133(13) 0.042(8) 0.077(10) -0.003(7) -0.033(11) -0.036(10)
C27 0.099(11) 0.100(10) 0.112(11) 0.003(9) 0.011(10) -0.051(9)
C28 0.107(12) 0.087(9) 0.081(9) -0.018(9) -0.013(10) -0.025(9)
C29 0.051(7) 0.064(8) 0.047(7) 0.023(6) 0.011(6) 0.028(6)
C30 0.048(8) 0.080(11) 0.090(11) 0.040(10) 0.005(8) -0.002(8)
Cl1 0.0317(3) 0.0304(3) 0.0330(3) -0.0114(2) 0.0033(2) -0.0109(2)
Cl2 0.0552(4) 0.0348(3) 0.0435(4) 0.0194(3) 0.0085(3) -0.0047(3)
Cl3 0.01970(19) 0.0197(2) 0.0192(2) -0.00577(15) 0.00354(16) -0.00180(15)
Cl4 0.0169(2) 0.0209(2) 0.0386(3) -0.00914(19) 0.00682(19) 0.00180(16)
N1 0.0169(7) 0.0187(7) 0.0179(7) -0.0002(6) 0.0031(6) -0.0011(5)
N2 0.0145(7) 0.0172(7) 0.0224(8) -0.0050(6) 0.0028(6) -0.0030(5)
O1 0.0198(6) 0.0165(6) 0.0207(7) -0.0003(5) 0.0043(5) -0.0011(5)
O2 0.0194(6) 0.0166(6) 0.0215(7) 0.0004(5) 0.0048(5) 0.0025(5)
O3 0.0161(6) 0.0256(7) 0.0218(7) -0.0024(5) 0.0008(5) 0.0001(5)
O4 0.0142(6) 0.0276(7) 0.0207(7) -0.0007(5) 0.0001(5) 0.0012(5)

loop_
_atom_type_symbol
_atom_type_description
_atom_type_scat_dispersion_real
_atom_type_scat_dispersion_imag
_atom_type_scat_source
C C 0.0033 0.0016 'International Tables Vol C Tables 4.2.6.8 and 6.1.1.4'
H H 0.0000 0.0000 'International Tables Vol C Tables 4.2.6.8 and 6.1.1.4'
N N 0.0061 0.0033 'International Tables Vol C Tables 4.2.6.8 and 6.1.1.4'
O O 0.0106 0.0060 'International Tables Vol C Tables 4.2.6.8 and 6.1.1.4'
Cl Cl 0.1484 0.1585 'International Tables Vol C Tables 4.2.6.8 and 6.1.1.4'
Pd Pd -0.9988 1.0072 'International Tables Vol C Tables 4.2.6.8 and 6.1.1.4'

loop_
_geom_angle_atom_site_label_1
_geom_angle_atom_site_label_2
_geom_angle_atom_site_label_3
_geom_angle
C1 Pd1 O3 96.66(8)
C1 Pd1 N1 81.84(8)
O3 Pd1 N1 172.52(6)
C1 Pd1 O1 171.41(7)
O3 Pd1 O1 87.91(6)
N1 Pd1 O1 92.69(6)
C1 Pd1 Pd2 114.78(6)
O3 Pd1 Pd2 81.75(4)
N1 Pd1 Pd2 105.56(5)
O1 Pd1 Pd2 72.99(4)
C20 Pd2 O2 95.92(7)
C20 Pd2 N2 82.05(7)
O2 Pd2 N2 170.95(6)
C20 Pd2 O4 169.23(7)
O2 Pd2 O4 88.13(6)
N2 Pd2 O4 92.40(6)
C20 Pd2 Pd1 117.87(5)
O2 Pd2 Pd1 81.49(4)
N2 Pd2 Pd1 107.29(5)
O4 Pd2 Pd1 72.55(4)
C2 C1 C6 115.68(19)
C2 C1 Pd1 132.19(17)
C6 C1 Pd1 112.11(14)
C3 C2 C1 122.7(2)
C3 C2 Cl1 114.28(18)
C1 C2 Cl1 123.06(17)
C4 C3 C2 120.5(2)
C4 C3 H3 119.8
C2 C3 H3 119.8
C3 C4 C5 118.5(2)
C3 C4 H4 120.7
C5 C4 H4 120.7
C6 C5 C4 121.1(2)
C6 C5 Cl2 120.7(2)
C4 C5 Cl2 118.23(18)
C5 C6 C1 121.6(2)
C5 C6 C7 122.8(2)
C1 C6 C7 115.63(17)
N1 C7 C6 105.41(16)
N1 C7 C8 112.90(17)
C6 C7 C8 110.30(18)
N1 C7 H7 109.4
C6 C7 H7 109.4
C8 C7 H7 109.4
C7 C8 H8A 109.5
C7 C8 H8B 109.5
H8A C8 H8B 109.5
C7 C8 H8C 109.5
H8A C8 H8C 109.5
H8B C8 H8C 109.5
N1 C9 H9A 109.5
N1 C9 H9B 109.5
H9A C9 H9B 109.5
N1 C9 H9C 109.5
H9A C9 H9C 109.5
H9B C9 H9C 109.5
N1 C10 H10A 109.5
N1 C10 H10B 109.5
H10A C10 H10B 109.5
N1 C10 H10C 109.5
H10A C10 H10C 109.5
H10B C10 H10C 109.5
O1 C11 O2 126.79(18)
O1 C11 C12 117.48(17)
O2 C11 C12 115.72(17)
C11 C12 H12A 109.5
C11 C12 H12B 109.5
H12A C12 H12B 109.5
C11 C12 H12C 109.5
H12A C12 H12C 109.5
H12B C12 H12C 109.5
O4 C13 O3 126.42(19)
O4 C13 C14 117.37(19)
O3 C13 C14 116.20(18)
C13 C14 H14A 109.5
C13 C14 H14B 109.5
H14A C14 H14B 109.5
C13 C14 H14C 109.5
H14A C14 H14C 109.5
H14B C14 H14C 109.5
N2 C15 H15A 109.5
N2 C15 H15B 109.5
H15A C15 H15B 109.5
N2 C15 H15C 109.5
H15A C15 H15C 109.5
H15B C15 H15C 109.5
N2 C16 H16A 109.5
N2 C16 H16B 109.5
H16A C16 H16B 109.5
N2 C16 H16C 109.5
H16A C16 H16C 109.5
H16B C16 H16C 109.5
C19 C17 N2 106.44(15)
C19 C17 C18 109.69(16)
N2 C17 C18 112.92(16)
C19 C17 H17 109.2
N2 C17 H17 109.2
C18 C17 H17 109.2
C17 C18 H18A 109.5
C17 C18 H18B 109.5
H18A C18 H18B 109.5
C17 C18 H18C 109.5
H18A C18 H18C 109.5
H18B C18 H18C 109.5
C24 C19 C20 120.92(17)
C24 C19 C17 122.49(16)
C20 C19 C17 116.53(16)
C21 C20 C19 115.76(16)
C21 C20 Pd2 133.09(14)
C19 C20 Pd2 111.13(13)
C20 C21 C22 123.24(17)
C20 C21 Cl3 122.04(14)
C22 C21 Cl3 114.71(14)
C23 C22 C21 119.87(18)
C23 C22 H22 120.1
C21 C22 H22 120.1
C24 C23 C22 118.13(18)
C24 C23 H23 120.9
C22 C23 H23 120.9
C23 C24 C19 122.03(18)
C23 C24 Cl4 117.70(14)
C19 C24 Cl4 120.27(15)
C25 C26 C27 121.1(14)
C25 C26 H26A 107.1
C27 C26 H26A 107.1
C25 C26 H26B 107.1
C27 C26 H26B 107.1
H26A C26 H26B 106.8
C26 C27 C28 117.8(12)
C26 C27 H27A 107.9
C28 C27 H27A 107.9
C26 C27 H27B 107.9
C28 C27 H27B 107.9
H27A C27 H27B 107.2
C29 C28 C27 108.4(13)
C29 C28 H28A 110.0
C27 C28 H28A 110.0
C29 C28 H28B 110.0
C27 C28 H28B 110.0
H28A C28 H28B 108.4
C28 C29 C30 109.9(13)
C28 C29 H29A 109.7
C30 C29 H29A 109.7
C28 C29 H29B 109.7
C30 C29 H29B 109.7
H29A C29 H29B 108.2
C29 C30 H30A 109.5
C29 C30 H30B 109.5
H30A C30 H30B 109.5
C29 C30 H30C 109.5
H30A C30 H30C 109.5
H30B C30 H30C 109.5
C9 N1 C10 107.58(16)
C9 N1 C7 110.62(16)
C10 N1 C7 108.72(16)
C9 N1 Pd1 113.32(13)
C10 N1 Pd1 110.35(13)
C7 N1 Pd1 106.20(12)
C15 N2 C16 107.55(17)
C15 N2 C17 110.53(16)
C16 N2 C17 108.42(16)
C15 N2 Pd2 114.36(13)
C16 N2 Pd2 110.84(12)
C17 N2 Pd2 105.03(11)
C11 O1 Pd1 133.12(13)
C11 O2 Pd2 124.92(13)
C13 O3 Pd1 124.69(13)
C13 O4 Pd2 134.01(14)

loop_
_geom_bond_atom_site_label_1
_geom_bond_atom_site_label_2
_geom_bond_distance
Pd1 C1 1.9888(19)
Pd1 O3 2.0260(15)
Pd1 N1 2.0468(17)
Pd1 O1 2.1110(14)
Pd1 Pd2 3.1615(2)
Pd2 C20 1.9933(18)
Pd2 O2 2.0341(14)
Pd2 N2 2.0656(16)
Pd2 O4 2.1010(15)
C1 C2 1.401(3)
C1 C6 1.414(3)
C2 C3 1.387(3)
C2 Cl1 1.746(3)
C3 C4 1.381(4)
C3 H3 0.9500
C4 C5 1.390(4)
C4 H4 0.9500
C5 C6 1.385(3)
C5 Cl2 1.742(3)
C6 C7 1.506(3)
C7 N1 1.505(3)
C7 C8 1.527(3)
C7 H7 1.0000
C8 H8A 0.9800
C8 H8B 0.9800
C8 H8C 0.9800
C9 N1 1.489(3)
C9 H9A 0.9800
C9 H9B 0.9800
C9 H9C 0.9800
C10 N1 1.490(3)
C10 H10A 0.9800
C10 H10B 0.9800
C10 H10C 0.9800
C11 O1 1.249(2)
C11 O2 1.265(2)
C11 C12 1.516(3)
C12 H12A 0.9800
C12 H12B 0.9800
C12 H12C 0.9800
C13 O4 1.253(2)
C13 O3 1.264(3)
C13 C14 1.504(3)
C14 H14A 0.9800
C14 H14B 0.9800
C14 H14C 0.9800
C15 N2 1.484(3)
C15 H15A 0.9800
C15 H15B 0.9800
C15 H15C 0.9800
C16 N2 1.493(3)
C16 H16A 0.9800
C16 H16B 0.9800
C16 H16C 0.9800
C17 C19 1.505(3)
C17 N2 1.506(2)
C17 C18 1.529(3)
C17 H17 1.0000
C18 H18A 0.9800
C18 H18B 0.9800
C18 H18C 0.9800
C19 C24 1.386(3)
C19 C20 1.417(2)
C20 C21 1.391(3)
C21 C22 1.393(3)
C21 Cl3 1.7511(18)
C22 C23 1.389(3)
C22 H22 0.9500
C23 C24 1.382(3)
C23 H23 0.9500
C24 Cl4 1.7503(19)
C25 C26 1.453(15)
C25 H25A 0.9800
C25 H25B 0.9800
C25 H25C 0.9800
C26 C27 1.453(16)
C26 H26A 0.9900
C26 H26B 0.9900
C27 C28 1.575(15)
C27 H27A 0.9900
C27 H27B 0.9900
C28 C29 1.540(16)
C28 H28A 0.9900
C28 H28B 0.9900
C29 C30 1.578(15)
C29 H29A 0.9900
C29 H29B 0.9900
C30 H30A 0.9800
C30 H30B 0.9800
C30 H30C 0.9800
